data_2233903
loop_
_publ_author_name
'Al-Said, Mansour S.'
'Ghorab, Mostafa M.'
'Chantrapromma, Suchada'
'Fun, Hoong-Kun'

_publ_section_title
;
 (3<i>Z</i>,3'<i>Z</i>)-3,3'-(3,5-Dimethylfuran-2,4-diyl)bis(4-hydroxypent-3-en-2-one)
;
_journal_coeditor_code IS5075
_journal_issue 3
_journal_name_full 'Acta Crystallographica Section E'
_journal_page_first o847
_journal_page_last o848
_journal_paper_doi 10.1107/S1600536812007696
_journal_volume 68
_journal_year 2012
_chemical_formula_iupac 'C16 H20 O5'
_chemical_formula_moiety 'C16 H20 O5'
_chemical_formula_sum 'C16 H20 O5'
_chemical_formula_weight 292.32
_chemical_name_systematic (3<i>Z</i>,3'<i>Z</i>)-3,3'-(3,5-Dimethylfuran-2,4-diyl)bis(4-hydroxypent-3-en-2-one)
_space_group_IT_number 2
_symmetry_cell_setting triclinic
_symmetry_space_group_name_Hall '-P 1'
_symmetry_space_group_name_H-M 'P -1'
_atom_sites_solution_hydrogens geom
_atom_sites_solution_primary direct
_atom_sites_solution_secondary difmap
_audit_creation_method SHELXL-97
_cell_angle_alpha 88.384(2)
_cell_angle_beta 76.390(2)
_cell_angle_gamma 87.8140(10)
_cell_formula_units_Z 2
_cell_length_a 7.2645(2)
_cell_length_b 8.5771(2)
_cell_length_c 13.0931(5)
_cell_measurement_reflns_used 2597
_cell_measurement_temperature 296(2)
_cell_measurement_theta_max 64.99
_cell_measurement_theta_min 5.16
_cell_volume 792.17(4)
_computing_cell_refinement 'SAINT (Bruker, 2009)'
_computing_data_collection 'APEX2 (Bruker, 2009)'
_computing_data_reduction 'SAINT (Bruker, 2009)'
_computing_molecular_graphics 'SHELXTL (Sheldrick, 2008)'
_computing_publication_material 'SHELXTL (Sheldrick, 2008) and PLATON (Spek, 2009)'
_computing_structure_refinement 'SHELXTL (Sheldrick, 2008)'
_computing_structure_solution 'SHELXTL (Sheldrick, 2008)'
_diffrn_ambient_temperature 296(2)
_diffrn_measured_fraction_theta_full 0.962
_diffrn_measured_fraction_theta_max 0.962
_diffrn_measurement_device_type
;
Bruker SMART APEXII CCD area-detector
;
_diffrn_measurement_method '\f and \w scans'
_diffrn_radiation_monochromator graphite
_diffrn_radiation_source 'fine-focus sealed tube'
_diffrn_radiation_type CuK\a
_diffrn_radiation_wavelength 1.54178
_diffrn_reflns_av_R_equivalents 0.0227
_diffrn_reflns_av_sigmaI/netI 0.0262
_diffrn_reflns_limit_h_max 7
_diffrn_reflns_limit_h_min -8
_diffrn_reflns_limit_k_max 10
_diffrn_reflns_limit_k_min -10
_diffrn_reflns_limit_l_max 15
_diffrn_reflns_limit_l_min -15
_diffrn_reflns_number 6643
_diffrn_reflns_theta_full 64.99
_diffrn_reflns_theta_max 64.99
_diffrn_reflns_theta_min 5.16
_diffrn_standards_number 0
_exptl_absorpt_coefficient_mu 0.750
_exptl_absorpt_correction_T_max 0.8675
_exptl_absorpt_correction_T_min 0.6646
_exptl_absorpt_correction_type multi-scan
_exptl_absorpt_process_details '(SADABS; Bruker, 2009)'
_exptl_crystal_colour Colorless
_exptl_crystal_density_diffrn 1.226
_exptl_crystal_density_method 'not measured'
_exptl_crystal_description Block
_exptl_crystal_F_000 312
_exptl_crystal_size_max 0.59
_exptl_crystal_size_mid 0.55
_exptl_crystal_size_min 0.19
_refine_diff_density_max 0.203
_refine_diff_density_min -0.246
_refine_ls_extinction_method none
_refine_ls_goodness_of_fit_ref 1.044
_refine_ls_hydrogen_treatment constr
_refine_ls_matrix_type full
_refine_ls_number_parameters 196
_refine_ls_number_reflns 2597
_refine_ls_number_restraints 0
_refine_ls_restrained_S_all 1.044
_refine_ls_R_factor_all 0.0590
_refine_ls_R_factor_gt 0.0559
_refine_ls_shift/su_max 0.001
_refine_ls_shift/su_mean 0.001
_refine_ls_structure_factor_coef Fsqd
_refine_ls_weighting_details 'calc w=1/[\s^2^(Fo^2^)+(0.1040P)^2^+0.1600P] where P=(Fo^2^+2Fc^2^)/3'
_refine_ls_weighting_scheme calc
_refine_ls_wR_factor_gt 0.1659
_refine_ls_wR_factor_ref 0.1700
_reflns_number_gt 2344
_reflns_number_total 2597
_reflns_threshold_expression I>2\s(I)
_cod_data_source_file is5075.cif
_cod_data_source_block I
_cod_database_code 2233903
_cod_database_fobs_code 2233903

loop_
_symmetry_equiv_pos_as_xyz
'x, y, z'
'-x, -y, -z'

loop_
_atom_site_type_symbol
_atom_site_label
_atom_site_fract_x
_atom_site_fract_y
_atom_site_fract_z
_atom_site_U_iso_or_equiv
_atom_site_adp_type
_atom_site_calc_flag
_atom_site_refinement_flags
_atom_site_occupancy
_atom_site_symmetry_multiplicity
O O1 0.02411(17) 0.56371(13) 0.31031(9) 0.0579(4) Uani d . 1 1
O O2 0.2498(3) 0.88634(18) 0.05070(13) 0.0854(5) Uani d . 1 1
O O3 0.5019(2) 0.8614(2) 0.14714(14) 0.0912(5) Uani d . 1 1
H H3A 0.4399 0.8966 0.1064 0.137 Uiso calc R 1 1
O O4 0.1552(3) -0.08978(17) 0.39756(13) 0.0854(5) Uani d . 1 1
O O5 -0.0968(2) -0.09275(16) 0.29980(13) 0.0825(5) Uani d . 1 1
H H5A -0.0240 -0.1262 0.3351 0.124 Uiso calc R 1 1
C C1 0.1759(3) 0.5388(2) 0.22504(14) 0.0547(4) Uani d . 1 1
C C2 0.2125(2) 0.38426(19) 0.21246(13) 0.0538(4) Uani d . 1 1
C C3 0.0787(2) 0.30746(19) 0.29583(13) 0.0508(4) Uani d . 1 1
C C4 -0.0310(3) 0.4202(2) 0.35119(14) 0.0538(4) Uani d . 1 1
C C5 0.2626(3) 0.6793(2) 0.16975(14) 0.0583(5) Uani d . 1 1
C C6 0.1785(3) 0.7605(2) 0.09731(15) 0.0663(5) Uani d . 1 1
C C7 0.0029(4) 0.7092(3) 0.0709(2) 0.0870(7) Uani d . 1 1
H H7A -0.0877 0.7950 0.0782 0.131 Uiso calc R 1 1
H H7B -0.0491 0.6254 0.1177 0.131 Uiso calc R 1 1
H H7C 0.0318 0.6739 -0.0002 0.131 Uiso calc R 1 1
C C8 0.4249(3) 0.7383(2) 0.19331(17) 0.0690(5) Uani d . 1 1
C C9 0.5166(3) 0.6632(3) 0.2732(2) 0.0892(7) Uani d . 1 1
H H9A 0.6096 0.7309 0.2872 0.134 Uiso calc R 1 1
H H9B 0.5770 0.5661 0.2470 0.134 Uiso calc R 1 1
H H9C 0.4224 0.6442 0.3368 0.134 Uiso calc R 1 1
C C10 0.3607(3) 0.3067(3) 0.12838(17) 0.0742(6) Uani d . 1 1
H H10A 0.4233 0.3843 0.0795 0.111 Uiso calc R 1 1
H H10B 0.3021 0.2346 0.0921 0.111 Uiso calc R 1 1
H H10C 0.4518 0.2516 0.1596 0.111 Uiso calc R 1 1
C C11 0.0602(3) 0.13679(19) 0.31678(13) 0.0547(4) Uani d . 1 1
C C12 0.1725(3) 0.0557(2) 0.37746(15) 0.0659(5) Uani d . 1 1
C C13 0.3133(4) 0.1371(3) 0.4210(2) 0.0940(8) Uani d . 1 1
H H13A 0.3939 0.0613 0.4460 0.141 Uiso calc R 1 1
H H13B 0.2482 0.2012 0.4780 0.141 Uiso calc R 1 1
H H13C 0.3887 0.2012 0.3669 0.141 Uiso calc R 1 1
C C14 -0.0705(3) 0.0548(2) 0.27961(15) 0.0632(5) Uani d . 1 1
C C15 -0.1914(4) 0.1271(3) 0.2129(2) 0.0890(7) Uani d . 1 1
H H15A -0.2962 0.0616 0.2140 0.134 Uiso calc R 1 1
H H15B -0.1179 0.1386 0.1420 0.134 Uiso calc R 1 1
H H15C -0.2383 0.2277 0.2395 0.134 Uiso calc R 1 1
C C16 -0.1966(3) 0.4172(2) 0.44325(16) 0.0697(6) Uani d . 1 1
H H16A -0.2166 0.3117 0.4688 0.105 Uiso calc R 1 1
H H16B -0.3075 0.4577 0.4224 0.105 Uiso calc R 1 1
H H16C -0.1724 0.4801 0.4979 0.105 Uiso calc R 1 1

loop_
_atom_site_aniso_label
_atom_site_aniso_U_11
_atom_site_aniso_U_22
_atom_site_aniso_U_33
_atom_site_aniso_U_12
_atom_site_aniso_U_13
_atom_site_aniso_U_23
O1 0.0659(8) 0.0415(6) 0.0592(7) -0.0044(5) -0.0001(6) 0.0031(5)
O2 0.1097(12) 0.0637(9) 0.0794(10) -0.0191(8) -0.0158(9) 0.0265(7)
O3 0.0894(11) 0.0805(11) 0.1025(12) -0.0404(9) -0.0176(9) 0.0250(9)
O4 0.1135(13) 0.0554(9) 0.0822(10) 0.0142(8) -0.0179(9) 0.0180(7)
O5 0.1042(12) 0.0466(8) 0.0954(11) -0.0176(7) -0.0198(9) 0.0084(7)
C1 0.0564(10) 0.0486(9) 0.0544(9) -0.0075(7) -0.0030(7) 0.0045(7)
C2 0.0551(9) 0.0474(9) 0.0555(9) -0.0046(7) -0.0065(7) 0.0054(7)
C3 0.0552(9) 0.0426(9) 0.0536(9) -0.0053(7) -0.0105(7) 0.0059(7)
C4 0.0601(10) 0.0446(9) 0.0537(9) -0.0077(7) -0.0071(7) 0.0064(7)
C5 0.0633(11) 0.0469(9) 0.0587(10) -0.0095(8) -0.0013(8) 0.0044(7)
C6 0.0791(13) 0.0561(11) 0.0582(11) -0.0090(9) -0.0047(9) 0.0049(8)
C7 0.0965(17) 0.0908(17) 0.0779(14) -0.0173(13) -0.0279(12) 0.0123(12)
C8 0.0658(12) 0.0605(11) 0.0736(12) -0.0148(9) -0.0010(9) 0.0074(9)
C9 0.0727(14) 0.0967(18) 0.0993(17) -0.0199(13) -0.0222(12) 0.0210(14)
C10 0.0751(13) 0.0631(12) 0.0720(13) 0.0052(10) 0.0058(10) 0.0032(9)
C11 0.0643(10) 0.0420(9) 0.0531(9) -0.0006(7) -0.0054(7) 0.0060(7)
C12 0.0771(12) 0.0568(11) 0.0590(11) 0.0070(9) -0.0090(9) 0.0088(8)
C13 0.0952(17) 0.0977(18) 0.0954(18) -0.0016(14) -0.0378(14) 0.0198(14)
C14 0.0750(12) 0.0458(10) 0.0640(11) -0.0068(8) -0.0064(9) 0.0040(8)
C15 0.0996(18) 0.0742(15) 0.1048(18) -0.0193(13) -0.0461(15) 0.0119(13)
C16 0.0741(13) 0.0586(11) 0.0650(11) -0.0026(9) 0.0056(9) 0.0070(9)

loop_
_atom_type_symbol
_atom_type_description
_atom_type_scat_dispersion_real
_atom_type_scat_dispersion_imag
_atom_type_scat_source
C C 0.0181 0.0091 'International Tables Vol C Tables 4.2.6.8 and 6.1.1.4'
H H 0.0000 0.0000 'International Tables Vol C Tables 4.2.6.8 and 6.1.1.4'
O O 0.0492 0.0322 'International Tables Vol C Tables 4.2.6.8 and 6.1.1.4'

loop_
_geom_angle_atom_site_label_1
_geom_angle_atom_site_label_2
_geom_angle_atom_site_label_3
_geom_angle
C4 O1 C1 106.75(13)
C8 O3 H3A 109.5
C14 O5 H5A 109.5
C2 C1 O1 109.76(15)
C2 C1 C5 133.94(17)
O1 C1 C5 116.29(15)
C1 C2 C3 106.28(15)
C1 C2 C10 127.22(17)
C3 C2 C10 126.50(16)
C4 C3 C2 106.76(15)
C4 C3 C11 125.75(16)
C2 C3 C11 127.48(15)
C3 C4 O1 110.43(15)
C3 C4 C16 132.98(16)
O1 C4 C16 116.57(15)
C6 C5 C8 119.11(17)
C6 C5 C1 120.53(17)
C8 C5 C1 120.27(17)
O2 C6 C5 121.16(19)
O2 C6 C7 116.34(19)
C5 C6 C7 122.50(18)
C6 C7 H7A 109.5
C6 C7 H7B 109.5
H7A C7 H7B 109.5
C6 C7 H7C 109.5
H7A C7 H7C 109.5
H7B C7 H7C 109.5
O3 C8 C5 121.5(2)
O3 C8 C9 116.2(2)
C5 C8 C9 122.28(18)
C8 C9 H9A 109.5
C8 C9 H9B 109.5
H9A C9 H9B 109.5
C8 C9 H9C 109.5
H9A C9 H9C 109.5
H9B C9 H9C 109.5
C2 C10 H10A 109.5
C2 C10 H10B 109.5
H10A C10 H10B 109.5
C2 C10 H10C 109.5
H10A C10 H10C 109.5
H10B C10 H10C 109.5
C14 C11 C12 118.74(17)
C14 C11 C3 120.62(16)
C12 C11 C3 120.62(17)
O4 C12 C11 121.2(2)
O4 C12 C13 117.37(19)
C11 C12 C13 121.47(19)
C12 C13 H13A 109.5
C12 C13 H13B 109.5
H13A C13 H13B 109.5
C12 C13 H13C 109.5
H13A C13 H13C 109.5
H13B C13 H13C 109.5
O5 C14 C11 122.60(19)
O5 C14 C15 114.18(19)
C11 C14 C15 123.22(17)
C14 C15 H15A 109.5
C14 C15 H15B 109.5
H15A C15 H15B 109.5
C14 C15 H15C 109.5
H15A C15 H15C 109.5
H15B C15 H15C 109.5
C4 C16 H16A 109.5
C4 C16 H16B 109.5
H16A C16 H16B 109.5
C4 C16 H16C 109.5
H16A C16 H16C 109.5
H16B C16 H16C 109.5

loop_
_geom_bond_atom_site_label_1
_geom_bond_atom_site_label_2
_geom_bond_distance
O1 C4 1.364(2)
O1 C1 1.387(2)
O2 C6 1.289(2)
O3 C8 1.281(2)
O3 H3A 0.8200
O4 C12 1.272(2)
O5 C14 1.297(2)
O5 H5A 0.8200
C1 C2 1.349(2)
C1 C5 1.472(2)
C2 C3 1.442(2)
C2 C10 1.497(2)
C3 C4 1.344(2)
C3 C11 1.487(2)
C4 C16 1.490(2)
C5 C6 1.401(3)
C5 C8 1.403(3)
C6 C7 1.483(3)
C7 H7A 0.9600
C7 H7B 0.9600
C7 H7C 0.9600
C8 C9 1.486(3)
C9 H9A 0.9600
C9 H9B 0.9600
C9 H9C 0.9600
C10 H10A 0.9600
C10 H10B 0.9600
C10 H10C 0.9600
C11 C14 1.386(3)
C11 C12 1.418(3)
C12 C13 1.486(3)
C13 H13A 0.9600
C13 H13B 0.9600
C13 H13C 0.9600
C14 C15 1.486(3)
C15 H15A 0.9600
C15 H15B 0.9600
C15 H15C 0.9600
C16 H16A 0.9600
C16 H16B 0.9600
C16 H16C 0.9600

loop_
_geom_hbond_atom_site_label_D
_geom_hbond_atom_site_label_H
_geom_hbond_atom_site_label_A
_geom_hbond_site_symmetry_A
_geom_hbond_distance_DH
_geom_hbond_distance_HA
_geom_hbond_distance_DA
_geom_hbond_angle_DHA
_geom_hbond_publ_flag
O3 H3A O2 1_555 0.82 1.71 2.457(3) 150 y
O5 H5A O4 1_555 0.82 1.73 2.470(3) 148 y
C15 H15A O3 1_445 0.96 2.60 3.507(3) 158 y

loop_
_geom_torsion_atom_site_label_1
_geom_torsion_atom_site_label_2
_geom_torsion_atom_site_label_3
_geom_torsion_atom_site_label_4
_geom_torsion
C4 O1 C1 C2 0.7(2)
C4 O1 C1 C5 -178.48(15)
O1 C1 C2 C3 -1.2(2)
C5 C1 C2 C3 177.8(2)
O1 C1 C2 C10 178.20(18)
C5 C1 C2 C10 -2.8(4)
C1 C2 C3 C4 1.2(2)
C10 C2 C3 C4 -178.19(19)
C1 C2 C3 C11 -179.96(17)
C10 C2 C3 C11 0.6(3)
C2 C3 C4 O1 -0.8(2)
C11 C3 C4 O1 -179.63(15)
C2 C3 C4 C16 177.7(2)
C11 C3 C4 C16 -1.1(3)
C1 O1 C4 C3 0.1(2)
C1 O1 C4 C16 -178.72(17)
C2 C1 C5 C6 101.3(3)
O1 C1 C5 C6 -79.7(2)
C2 C1 C5 C8 -82.2(3)
O1 C1 C5 C8 96.8(2)
C8 C5 C6 O2 1.4(3)
C1 C5 C6 O2 177.88(17)
C8 C5 C6 C7 -177.8(2)
C1 C5 C6 C7 -1.2(3)
C6 C5 C8 O3 -2.7(3)
C1 C5 C8 O3 -179.23(18)
C6 C5 C8 C9 176.9(2)
C1 C5 C8 C9 0.4(3)
C4 C3 C11 C14 82.7(2)
C2 C3 C11 C14 -95.9(2)
C4 C3 C11 C12 -95.7(2)
C2 C3 C11 C12 85.7(2)
C14 C11 C12 O4 0.2(3)
C3 C11 C12 O4 178.64(17)
C14 C11 C12 C13 -179.13(19)
C3 C11 C12 C13 -0.7(3)
C12 C11 C14 O5 1.4(3)
C3 C11 C14 O5 -177.04(17)
C12 C11 C14 C15 -178.23(19)
C3 C11 C14 C15 3.4(3)

loop_
_cod_related_entry_id
_cod_related_entry_database
_cod_related_entry_code
1 ChemSpider 30657517
